data_9009399
loop_
_publ_author_name
'Baur, W. H.'
'Joswig, W.'

_publ_section_title
;The phases of natrolite occurring during dehydration and rehydration studied
 by single crystal X-ray diffraction methods between room temperature and 923
 K Locality: Khibiny, Kola peninsula, Russia Sample: T = 823 K, crystal III,
 "high natrolite"
;
_journal_name_full 'Neues Jahrbuch fur Mineralogie, Monatshefte'
_journal_page_first 171
_journal_page_last 187
_journal_volume 1996
_journal_year 1996
_chemical_compound_source 'Khibiny, Kola peninsula, Russia'
_chemical_formula_sum 'Al2 Na2 O10 Si3'
_chemical_name_mineral Natrolite
_space_group_IT_number 43
_symmetry_space_group_name_Hall 'F 2 -2d'
_symmetry_space_group_name_H-M 'F d d 2'
_cell_angle_alpha 90
_cell_angle_beta 90
_cell_angle_gamma 90
_cell_length_a 17.324
_cell_length_b 17.638
_cell_length_c 6.416
_cell_formula_units_Z 8
_cell_volume 1960.478
_database_code_amcsd 0014892
_diffrn_ambient_temperature 823
_exptl_crystal_density_diffrn 2.332
_cod_original_cell_volume 1960.477
_cod_original_formula_sum 'Na2 Al2 Si3 O10'
_cod_database_code 9009399

loop_
_space_group_symop_operation_xyz
x,y,z
x,1/2+y,1/2+z
1/2+x,y,1/2+z
1/2+x,1/2+y,z
1/4+x,1/4-y,1/4+z
1/4+x,3/4-y,3/4+z
3/4+x,1/4-y,3/4+z
3/4+x,3/4-y,1/4+z
1/4-x,1/4+y,1/4+z
1/4-x,3/4+y,3/4+z
3/4-x,1/4+y,3/4+z
3/4-x,3/4+y,1/4+z
-x,1/2-y,1/2+z
-x,-y,+z
1/2-x,1/2-y,+z
1/2-x,-y,1/2+z

loop_
_atom_site_label
_atom_site_fract_x
_atom_site_fract_y
_atom_site_fract_z
_atom_site_occupancy
_atom_site_U_iso_or_equiv
Na1 0.06700 0.31200 0.30600 0.25000 0.14000
Na2 0.01700 0.32600 0.69000 0.25000 0.05600
Na3 -0.04100 0.31200 0.64700 0.25000 0.12000
Na4 0.11000 0.13600 0.06800 0.25000 0.15000
Al -0.02830 -0.10130 0.61280 1.00000 0.08000
Si1 0.00000 0.00000 -0.00200 1.00000 0.04800
Si2 -0.14630 -0.22470 0.62620 1.00000 0.07200
O1 0.02030 0.07040 0.83800 1.00000 0.15000
O2 0.05980 0.19780 0.61500 1.00000 0.09000
O3 -0.15250 -0.30290 0.71600 1.00000 0.12800
O4 0.19980 0.16260 0.74100 1.00000 0.17200
O5 0.17860 0.22450 0.40700 1.00000 0.10800

loop_
_cod_related_entry_id
_cod_related_entry_database
_cod_related_entry_code
1 AMCSD 0014892
